data_4070923
loop_
_publ_author_name
'Liu, Shu'
'Wang, Hui'
'Zhang, Peng-Cheng'
'Weng, Lin-Hong'
'Hou, Xiu-Feng'

_publ_section_title
;
 Synthesis and Structure of Half-Sandwich Pyridine-2-thiolato Cobalt(III)
 and Rhodium(III) Complexes and Their Reactivity toward Monodentate or
 Bidentate 1,2-Dicarba-closo-dodecaborane Thiolate Ligands
;
_journal_issue 4
_journal_name_full Organometallics
_journal_page_first 713
_journal_paper_doi 10.1021/om701120w
_journal_volume 27
_journal_year 2008
_chemical_formula_sum 'C17 H28 B10 Co N S3'
_chemical_formula_weight 509.61
_chemical_name_systematic
; 
 ? 
;
_space_group_IT_number 2
_symmetry_cell_setting triclinic
_symmetry_space_group_name_Hall '-P 1'
_symmetry_space_group_name_H-M 'P -1'
_atom_sites_solution_hydrogens geom
_atom_sites_solution_primary direct
_atom_sites_solution_secondary difmap
_audit_creation_method SHELXL-97
_cell_angle_alpha 99.515(5)
_cell_angle_beta 96.993(4)
_cell_angle_gamma 100.783(4)
_cell_formula_units_Z 2
_cell_length_a 8.266(3)
_cell_length_b 10.433(3)
_cell_length_c 14.475(5)
_cell_measurement_reflns_used 923
_cell_measurement_temperature 293(2)
_cell_measurement_theta_max 27.070
_cell_measurement_theta_min 2.706
_cell_volume 1194.3(7)
_computing_cell_refinement 'Bruker SMART'
_computing_data_collection 'Bruker SMART'
_computing_data_reduction 'Bruker SHELXTL'
_computing_molecular_graphics 'Bruker SHELXTL'
_computing_publication_material 'Bruker SHELXTL'
_computing_structure_refinement 'SHELXL-97 (Sheldrick, 1997)'
_computing_structure_solution 'SHELXS-97 (Sheldrick, 1990)'
_diffrn_ambient_temperature 293(2)
_diffrn_measured_fraction_theta_full 0.945
_diffrn_measured_fraction_theta_max 0.945
_diffrn_measurement_device_type 'CCD area detector'
_diffrn_measurement_method 'phi and omega scans'
_diffrn_radiation_monochromator graphite
_diffrn_radiation_source 'fine-focus sealed tube'
_diffrn_radiation_type MoK\a
_diffrn_radiation_wavelength 0.71073
_diffrn_reflns_av_R_equivalents 0.0449
_diffrn_reflns_av_sigmaI/netI 0.0574
_diffrn_reflns_limit_h_max 10
_diffrn_reflns_limit_h_min -10
_diffrn_reflns_limit_k_max 13
_diffrn_reflns_limit_k_min -9
_diffrn_reflns_limit_l_max 17
_diffrn_reflns_limit_l_min -18
_diffrn_reflns_number 5923
_diffrn_reflns_theta_full 27.15
_diffrn_reflns_theta_max 27.15
_diffrn_reflns_theta_min 1.44
_diffrn_standards_decay_% 5.34
_exptl_absorpt_coefficient_mu 0.989
_exptl_absorpt_correction_T_max 0.8659
_exptl_absorpt_correction_T_min 0.8659
_exptl_absorpt_correction_type multi-scan
_exptl_absorpt_process_details sadabs
_exptl_crystal_colour 'dark red'
_exptl_crystal_density_diffrn 1.417
_exptl_crystal_density_method 'not measured'
_exptl_crystal_description prism
_exptl_crystal_F_000 524
_exptl_crystal_size_max 0.15
_exptl_crystal_size_mid 0.15
_exptl_crystal_size_min 0.15
_refine_diff_density_max 0.979
_refine_diff_density_min -0.802
_refine_diff_density_rms 0.107
_refine_ls_extinction_method none
_refine_ls_goodness_of_fit_ref 1.004
_refine_ls_hydrogen_treatment constr
_refine_ls_matrix_type full
_refine_ls_number_parameters 303
_refine_ls_number_reflns 5020
_refine_ls_number_restraints 0
_refine_ls_restrained_S_all 1.004
_refine_ls_R_factor_all 0.0716
_refine_ls_R_factor_gt 0.0565
_refine_ls_shift/su_max 0.001
_refine_ls_shift/su_mean 0.000
_refine_ls_structure_factor_coef Fsqd
_refine_ls_weighting_details 'calc w=1/[\s^2^(Fo^2^)+(0.0970P)^2^+0.0000P] where P=(Fo^2^+2Fc^2^)/3'
_refine_ls_weighting_scheme calc
_refine_ls_wR_factor_gt 0.1460
_refine_ls_wR_factor_ref 0.1545
_reflns_number_gt 3829
_reflns_number_total 5020
_reflns_threshold_expression >2sigma(I)
_cod_data_source_file om701120w-file001.cif
_cod_data_source_block f61119b
_cod_depositor_comments
;
The following automatic conversions were performed:

'_symmetry_cell_setting' value 'Triclinic' changed to 'triclinic'
according to /home/saulius/struct/CIF-dictionaries/cif_core.dic
dictionary named 'cif_core.dic' version 2.4.1 from 2010-06-29.

Automatic conversion script
Id: cif_fix_values 1715 2011-07-08 13:25:40Z adriana 
;
_cod_original_cell_volume 1194.4(7)
_cod_original_sg_symbol_H-M P-1
_cod_database_code 4070923

loop_
_symmetry_equiv_pos_as_xyz
'x, y, z'
'-x, -y, -z'

loop_
_atom_site_label
_atom_site_type_symbol
_atom_site_fract_x
_atom_site_fract_y
_atom_site_fract_z
_atom_site_U_iso_or_equiv
_atom_site_adp_type
_atom_site_occupancy
_atom_site_symmetry_multiplicity
_atom_site_calc_flag
_atom_site_refinement_flags
Co1 Co 0.48310(6) 0.18824(4) 0.29469(3) 0.02754(16) Uani 1 1 d .
N1 N 0.3648(4) 0.1172(3) 0.1599(2) 0.0314(6) Uani 1 1 d .
S1 S 0.73972(12) 0.21719(9) 0.25126(7) 0.0362(2) Uani 1 1 d .
S2 S 0.47399(11) 0.40272(9) 0.29868(7) 0.0331(2) Uani 1 1 d .
S3 S 0.49608(14) -0.10356(10) 0.15919(8) 0.0464(3) Uani 1 1 d .
B3 B 0.6617(5) 0.4106(4) 0.1313(3) 0.0344(9) Uani 1 1 d .
H3 H 0.5657 0.3334 0.0828 0.041 Uiso 1 1 calc R
B4 B 0.8722(6) 0.4162(5) 0.1295(3) 0.0419(11) Uani 1 1 d .
H4 H 0.9144 0.3429 0.0793 0.050 Uiso 1 1 calc R
B5 B 0.9827(6) 0.4777(5) 0.2469(4) 0.0441(11) Uani 1 1 d .
H5 H 1.0955 0.4441 0.2725 0.053 Uiso 1 1 calc R
B6 B 0.8378(5) 0.5122(4) 0.3220(3) 0.0346(9) Uani 1 1 d .
H6 H 0.8564 0.5016 0.3967 0.042 Uiso 1 1 calc R
B7 B 0.7412(6) 0.6360(4) 0.2840(3) 0.0376(10) Uani 1 1 d .
H7 H 0.6957 0.7068 0.3343 0.045 Uiso 1 1 calc R
B8 B 0.6308(6) 0.5734(4) 0.1662(3) 0.0369(10) Uani 1 1 d .
H8 H 0.5152 0.6032 0.1407 0.044 Uiso 1 1 calc R
B9 B 0.7801(6) 0.5416(5) 0.0911(3) 0.0426(11) Uani 1 1 d .
H9 H 0.7623 0.5521 0.0164 0.051 Uiso 1 1 calc R
B10 B 0.9810(7) 0.5843(5) 0.1634(4) 0.0471(12) Uani 1 1 d .
H10 H 1.0945 0.6221 0.1353 0.056 Uiso 1 1 calc R
B11 B 0.9563(6) 0.6431(5) 0.2818(3) 0.0427(11) Uani 1 1 d .
H11 H 1.0526 0.7197 0.3306 0.051 Uiso 1 1 calc R
B12 B 0.8330(6) 0.6817(4) 0.1862(3) 0.0432(11) Uani 1 1 d .
H12 H 0.8499 0.7837 0.1727 0.052 Uiso 1 1 calc R
C1 C 0.7843(4) 0.3808(3) 0.2264(3) 0.0299(7) Uani 1 1 d .
C2 C 0.6462(5) 0.4725(3) 0.2482(2) 0.0307(7) Uani 1 1 d .
C3 C 0.3769(5) -0.0009(4) 0.1097(3) 0.0374(9) Uani 1 1 d .
C4 C 0.2989(6) -0.0459(4) 0.0153(3) 0.0482(11) Uani 1 1 d .
H4A H 0.3099 -0.1271 -0.0182 0.058 Uiso 1 1 calc R
C5 C 0.2064(6) 0.0304(5) -0.0270(3) 0.0511(11) Uani 1 1 d .
H5A H 0.1584 0.0039 -0.0905 0.061 Uiso 1 1 calc R
C6 C 0.1856(5) 0.1466(4) 0.0254(3) 0.0454(10) Uani 1 1 d .
H6A H 0.1181 0.1975 -0.0010 0.054 Uiso 1 1 calc R
C7 C 0.2654(5) 0.1866(4) 0.1170(3) 0.0382(9) Uani 1 1 d .
H7A H 0.2506 0.2657 0.1517 0.046 Uiso 1 1 calc R
C8 C 0.4151(5) 0.0052(4) 0.3305(3) 0.0354(8) Uani 1 1 d .
C9 C 0.5620(5) 0.0776(4) 0.3933(3) 0.0386(9) Uani 1 1 d .
C10 C 0.5217(5) 0.1977(4) 0.4404(3) 0.0405(9) Uani 1 1 d .
C11 C 0.3506(5) 0.1945(4) 0.4089(3) 0.0375(9) Uani 1 1 d .
C12 C 0.2836(5) 0.0772(4) 0.3408(3) 0.0345(8) Uani 1 1 d .
C13 C 0.4011(6) -0.1236(4) 0.2639(3) 0.0472(10) Uani 1 1 d .
H13A H 0.2841 -0.1658 0.2444 0.057 Uiso 1 1 calc R
H13B H 0.4541 -0.1822 0.2970 0.057 Uiso 1 1 calc R
C14 C 0.7211(6) 0.0336(5) 0.4111(4) 0.0559(12) Uani 1 1 d .
H14A H 0.7144 -0.0219 0.4578 0.084 Uiso 1 1 calc R
H14B H 0.8105 0.1099 0.4338 0.084 Uiso 1 1 calc R
H14C H 0.7418 -0.0158 0.3532 0.084 Uiso 1 1 calc R
C15 C 0.6388(7) 0.3025(5) 0.5138(3) 0.0625(14) Uani 1 1 d .
H15A H 0.6082 0.3867 0.5131 0.094 Uiso 1 1 calc R
H15B H 0.7505 0.3079 0.5003 0.094 Uiso 1 1 calc R
H15C H 0.6331 0.2802 0.5753 0.094 Uiso 1 1 calc R
C16 C 0.2546(6) 0.2939(5) 0.4455(3) 0.0510(11) Uani 1 1 d .
H16A H 0.1722 0.3019 0.3952 0.076 Uiso 1 1 calc R
H16B H 0.3292 0.3786 0.4691 0.076 Uiso 1 1 calc R
H16C H 0.2005 0.2655 0.4959 0.076 Uiso 1 1 calc R
C17 C 0.1085(5) 0.0323(5) 0.2927(4) 0.0511(11) Uani 1 1 d .
H17A H 0.0455 -0.0209 0.3296 0.077 Uiso 1 1 calc R
H17B H 0.1053 -0.0196 0.2310 0.077 Uiso 1 1 calc R
H17C H 0.0611 0.1083 0.2864 0.077 Uiso 1 1 calc R

loop_
_atom_site_aniso_label
_atom_site_aniso_U_11
_atom_site_aniso_U_22
_atom_site_aniso_U_33
_atom_site_aniso_U_23
_atom_site_aniso_U_13
_atom_site_aniso_U_12
Co1 0.0268(3) 0.0249(3) 0.0348(3) 0.00956(19) 0.00889(19) 0.00919(18)
N1 0.0312(17) 0.0291(15) 0.0362(16) 0.0078(12) 0.0093(12) 0.0078(12)
S1 0.0313(5) 0.0284(5) 0.0573(6) 0.0169(4) 0.0171(4) 0.0130(4)
S2 0.0317(5) 0.0264(4) 0.0447(5) 0.0066(4) 0.0117(4) 0.0111(3)
S3 0.0536(7) 0.0316(5) 0.0617(7) 0.0094(5) 0.0226(5) 0.0191(4)
B3 0.038(2) 0.026(2) 0.038(2) 0.0066(17) 0.0060(17) 0.0038(16)
B4 0.043(3) 0.037(2) 0.048(3) 0.010(2) 0.018(2) 0.0058(19)
B5 0.030(2) 0.043(3) 0.062(3) 0.021(2) 0.010(2) 0.0038(19)
B6 0.033(2) 0.030(2) 0.040(2) 0.0068(17) 0.0013(17) 0.0071(17)
B7 0.050(3) 0.0209(19) 0.039(2) 0.0045(17) 0.0009(19) 0.0046(17)
B8 0.043(3) 0.028(2) 0.041(2) 0.0132(18) -0.0017(18) 0.0080(18)
B9 0.048(3) 0.037(2) 0.043(2) 0.016(2) 0.009(2) 0.0009(19)
B10 0.052(3) 0.036(2) 0.050(3) 0.015(2) 0.011(2) -0.006(2)
B11 0.039(3) 0.035(2) 0.049(3) 0.012(2) -0.002(2) -0.0033(19)
B12 0.051(3) 0.030(2) 0.045(3) 0.0141(19) 0.001(2) -0.0029(19)
C1 0.0220(17) 0.0295(17) 0.0405(19) 0.0099(15) 0.0066(14) 0.0075(13)
C2 0.036(2) 0.0225(16) 0.0346(18) 0.0076(14) 0.0024(15) 0.0073(14)
C3 0.036(2) 0.0303(19) 0.046(2) 0.0049(16) 0.0130(17) 0.0044(15)
C4 0.050(3) 0.039(2) 0.047(2) -0.0051(18) 0.0118(19) -0.0021(19)
C5 0.042(3) 0.063(3) 0.042(2) 0.007(2) 0.0064(18) 0.001(2)
C6 0.039(2) 0.053(3) 0.043(2) 0.0154(19) 0.0016(17) 0.0041(19)
C7 0.036(2) 0.036(2) 0.044(2) 0.0132(17) 0.0064(16) 0.0073(16)
C8 0.035(2) 0.0321(19) 0.047(2) 0.0207(16) 0.0147(16) 0.0100(15)
C9 0.037(2) 0.044(2) 0.044(2) 0.0253(18) 0.0117(17) 0.0134(17)
C10 0.046(2) 0.044(2) 0.036(2) 0.0168(17) 0.0115(17) 0.0105(18)
C11 0.042(2) 0.039(2) 0.038(2) 0.0121(16) 0.0169(17) 0.0121(17)
C12 0.029(2) 0.0357(19) 0.043(2) 0.0157(16) 0.0121(15) 0.0077(15)
C13 0.052(3) 0.030(2) 0.065(3) 0.0178(19) 0.020(2) 0.0077(17)
C14 0.040(3) 0.065(3) 0.078(3) 0.044(3) 0.012(2) 0.022(2)
C15 0.077(4) 0.063(3) 0.038(2) 0.012(2) -0.007(2) 0.000(3)
C16 0.055(3) 0.058(3) 0.052(2) 0.013(2) 0.026(2) 0.029(2)
C17 0.031(2) 0.053(3) 0.073(3) 0.020(2) 0.014(2) 0.0093(19)

loop_
_atom_type_symbol
_atom_type_description
_atom_type_scat_dispersion_real
_atom_type_scat_dispersion_imag
_atom_type_scat_source
C C 0.0033 0.0016 'International Tables Vol C Tables 4.2.6.8 and 6.1.1.4'
H H 0.0000 0.0000 'International Tables Vol C Tables 4.2.6.8 and 6.1.1.4'
B B 0.0013 0.0007 'International Tables Vol C Tables 4.2.6.8 and 6.1.1.4'
N N 0.0061 0.0033 'International Tables Vol C Tables 4.2.6.8 and 6.1.1.4'
S S 0.1246 0.1234 'International Tables Vol C Tables 4.2.6.8 and 6.1.1.4'
Co Co 0.3494 0.9721 'International Tables Vol C Tables 4.2.6.8 and 6.1.1.4'

loop_
_geom_angle_atom_site_label_1
_geom_angle_atom_site_label_2
_geom_angle_atom_site_label_3
_geom_angle
N1 Co1 C8 91.36(14)
N1 Co1 C10 155.31(14)
C8 Co1 C10 67.54(16)
N1 Co1 C12 88.32(14)
C8 Co1 C12 40.80(14)
C10 Co1 C12 67.41(16)
N1 Co1 C11 121.08(14)
C8 Co1 C11 67.24(15)
C10 Co1 C11 39.96(16)
C12 Co1 C11 39.57(15)
N1 Co1 C9 127.11(15)
C8 Co1 C9 40.14(16)
C10 Co1 C9 40.37(15)
C12 Co1 C9 67.97(15)
C11 Co1 C9 67.36(15)
N1 Co1 S2 97.34(9)
C8 Co1 S2 154.27(11)
C10 Co1 S2 97.12(12)
C12 Co1 S2 115.03(11)
C11 Co1 S2 87.64(11)
C9 Co1 S2 135.35(12)
N1 Co1 S1 93.39(9)
C8 Co1 S1 111.48(11)
C10 Co1 S1 105.93(12)
C12 Co1 S1 152.29(11)
C11 Co1 S1 145.28(12)
C9 Co1 S1 89.41(11)
S2 Co1 S1 92.20(4)
C3 N1 C7 117.1(3)
C3 N1 Co1 122.6(3)
C7 N1 Co1 120.4(3)
C1 S1 Co1 106.42(12)
C2 S2 Co1 106.70(12)
C3 S3 C13 100.8(2)
C1 B3 B4 59.8(2)
C1 B3 C2 57.0(2)
B4 B3 C2 105.6(3)
C1 B3 B9 106.9(3)
B4 B3 B9 60.8(3)
C2 B3 B9 106.1(3)
C1 B3 B8 105.5(3)
B4 B3 B8 109.4(3)
C2 B3 B8 58.8(2)
B9 B3 B8 60.9(3)
C1 B4 B3 59.5(2)
C1 B4 B9 106.1(3)
B3 B4 B9 60.1(3)
C1 B4 B10 105.2(3)
B3 B4 B10 108.5(4)
B9 B4 B10 60.8(3)
C1 B4 B5 58.8(2)
B3 B4 B5 108.7(3)
B9 B4 B5 109.0(3)
B10 B4 B5 59.8(3)
C1 B5 B6 59.5(2)
C1 B5 B10 105.1(3)
B6 B5 B10 107.7(4)
C1 B5 B11 104.9(3)
B6 B5 B11 59.3(3)
B10 B5 B11 59.9(3)
C1 B5 B4 58.7(2)
B6 B5 B4 108.2(3)
B10 B5 B4 59.8(3)
B11 B5 B4 107.4(3)
C1 B6 C2 56.8(2)
C1 B6 B11 105.8(3)
C2 B6 B11 105.2(3)
C1 B6 B5 59.1(2)
C2 B6 B5 105.0(3)
B11 B6 B5 60.9(3)
C1 B6 B7 104.2(3)
C2 B6 B7 58.2(2)
B11 B6 B7 60.4(3)
B5 B6 B7 108.6(3)
C2 B7 B6 60.0(2)
C2 B7 B11 105.8(3)
B6 B7 B11 59.3(3)
C2 B7 B12 105.5(3)
B6 B7 B12 107.3(3)
B11 B7 B12 59.6(3)
C2 B7 B8 58.9(2)
B6 B7 B8 108.9(3)
B11 B7 B8 108.5(3)
B12 B7 B8 60.5(3)
C2 B8 B3 59.8(2)
C2 B8 B9 105.5(3)
B3 B8 B9 59.2(2)
C2 B8 B7 58.1(2)
B3 B8 B7 107.4(3)
B9 B8 B7 107.6(3)
C2 B8 B12 104.0(3)
B3 B8 B12 106.4(3)
B9 B8 B12 59.7(3)
B7 B8 B12 59.5(3)
B3 B9 B4 59.1(2)
B3 B9 B12 107.6(3)
B4 B9 B12 106.8(4)
B3 B9 B8 59.9(2)
B4 B9 B8 107.3(3)
B12 B9 B8 60.5(3)
B3 B9 B10 107.1(3)
B4 B9 B10 59.9(3)
B12 B9 B10 59.0(3)
B8 B9 B10 107.6(3)
B12 B10 B11 60.0(3)
B12 B10 B4 107.4(4)
B11 B10 B4 108.1(3)
B12 B10 B5 108.1(3)
B11 B10 B5 60.2(3)
B4 B10 B5 60.3(3)
B12 B10 B9 60.3(3)
B11 B10 B9 108.4(4)
B4 B10 B9 59.3(3)
B5 B10 B9 108.3(3)
B6 B11 B12 108.7(3)
B6 B11 B7 60.3(2)
B12 B11 B7 60.4(3)
B6 B11 B10 108.2(3)
B12 B11 B10 59.6(3)
B7 B11 B10 107.9(3)
B6 B11 B5 59.8(2)
B12 B11 B5 107.6(3)
B7 B11 B5 107.7(3)
B10 B11 B5 59.9(3)
B10 B12 B11 60.4(3)
B10 B12 B7 108.2(3)
B11 B12 B7 60.0(3)
B10 B12 B9 60.7(3)
B11 B12 B9 109.1(3)
B7 B12 B9 108.1(3)
B10 B12 B8 108.4(3)
B11 B12 B8 108.4(3)
B7 B12 B8 60.1(2)
B9 B12 B8 59.8(3)
C2 C1 B3 62.2(2)
C2 C1 B4 110.4(3)
B3 C1 B4 60.7(3)
C2 C1 B5 110.9(3)
B3 C1 B5 112.6(3)
B4 C1 B5 62.4(3)
C2 C1 B6 61.9(2)
B3 C1 B6 114.0(3)
B4 C1 B6 112.6(3)
B5 C1 B6 61.3(3)
C2 C1 S1 116.3(2)
B3 C1 S1 116.8(2)
B4 C1 S1 122.8(3)
B5 C1 S1 122.9(3)
B6 C1 S1 117.4(2)
C1 C2 B7 110.7(3)
C1 C2 B8 110.6(3)
B7 C2 B8 63.0(2)
C1 C2 B3 60.8(2)
B7 C2 B3 112.6(3)
B8 C2 B3 61.4(2)
C1 C2 B6 61.3(2)
B7 C2 B6 61.8(2)
B8 C2 B6 113.6(3)
B3 C2 B6 112.4(3)
C1 C2 S2 117.3(2)
B7 C2 S2 120.8(3)
B8 C2 S2 122.9(3)
B3 C2 S2 119.9(2)
B6 C2 S2 115.6(2)
N1 C3 C4 121.6(4)
N1 C3 S3 121.4(3)
C4 C3 S3 116.9(3)
C5 C4 C3 119.4(4)
C4 C5 C6 119.1(4)
C7 C6 C5 119.0(4)
N1 C7 C6 123.5(4)
C9 C8 C12 109.0(4)
C9 C8 C13 125.3(4)
C12 C8 C13 125.7(4)
C9 C8 Co1 71.5(2)
C12 C8 Co1 70.4(2)
C13 C8 Co1 123.6(3)
C8 C9 C10 106.6(3)
C8 C9 C14 126.6(4)
C10 C9 C14 126.8(4)
C8 C9 Co1 68.4(2)
C10 C9 Co1 69.1(2)
C14 C9 Co1 130.2(3)
C11 C10 C9 108.3(4)
C11 C10 C15 126.6(4)
C9 C10 C15 124.9(4)
C11 C10 Co1 70.5(2)
C9 C10 Co1 70.6(2)
C15 C10 Co1 127.5(3)
C12 C11 C10 108.9(3)
C12 C11 C16 125.1(4)
C10 C11 C16 125.9(4)
C12 C11 Co1 69.7(2)
C10 C11 Co1 69.5(2)
C16 C11 Co1 129.4(3)
C11 C12 C8 107.2(4)
C11 C12 C17 126.6(4)
C8 C12 C17 126.1(4)
C11 C12 Co1 70.7(2)
C8 C12 Co1 68.8(2)
C17 C12 Co1 128.2(3)
C8 C13 S3 113.0(3)

loop_
_geom_bond_atom_site_label_1
_geom_bond_atom_site_label_2
_geom_bond_distance
Co1 N1 2.025(3)
Co1 C8 2.057(3)
Co1 C10 2.077(4)
Co1 C12 2.078(3)
Co1 C11 2.091(4)
Co1 C9 2.097(4)
Co1 S2 2.2443(12)
Co1 S1 2.2659(12)
N1 C3 1.350(5)
N1 C7 1.353(5)
S1 C1 1.782(4)
S2 C2 1.770(4)
S3 C3 1.763(4)
S3 C13 1.814(4)
B3 C1 1.715(6)
B3 B4 1.734(6)
B3 C2 1.737(5)
B3 B9 1.751(6)
B3 B8 1.764(6)
B4 C1 1.719(6)
B4 B9 1.763(7)
B4 B10 1.773(6)
B4 B5 1.782(7)
B5 C1 1.721(6)
B5 B6 1.759(7)
B5 B10 1.773(7)
B5 B11 1.778(7)
B6 C1 1.728(6)
B6 C2 1.737(6)
B6 B11 1.750(6)
B6 B7 1.767(6)
B7 C2 1.703(5)
B7 B11 1.770(7)
B7 B12 1.777(7)
B7 B8 1.788(6)
B8 C2 1.719(5)
B8 B9 1.782(7)
B8 B12 1.795(6)
B9 B12 1.781(7)
B9 B10 1.788(7)
B10 B12 1.758(8)
B10 B11 1.772(7)
B11 B12 1.764(7)
C1 C2 1.648(5)
C3 C4 1.401(6)
C4 C5 1.367(7)
C5 C6 1.371(6)
C6 C7 1.367(6)
C8 C9 1.426(6)
C8 C12 1.441(5)
C8 C13 1.495(6)
C9 C10 1.441(6)
C9 C14 1.480(6)
C10 C11 1.424(6)
C10 C15 1.494(6)
C11 C12 1.411(6)
C11 C16 1.489(5)
C12 C17 1.480(6)
